data_8107667
loop_
_publ_author_name
'Gu, Si-Na'
'Ou, Zhi-Ying'
'Wu, Ting-Ting'
'Nie, Ting-Yu'
'Liu, Yang'

_publ_section_title
;
 Crystal structure of
 poly[diaqua-(bis(m2-1,4-bis(imidazol-1-ylmethyl)benzene)-\k 2
 N,N&#x2032;-manganese] dichloride, C28H32MnN8O2Cl2
;
_journal_issue 6
_journal_name_full 'Zeitschrift f\"ur Kristallographie - New Crystal Structures'
_journal_page_first 1085
_journal_page_last 1087
_journal_paper_doi 10.1515/ncrs-2023-0326
_journal_volume 238
_journal_year 2023
_chemical_formula_sum 'C28 H32 Cl2 Mn N8 O2'
_chemical_formula_weight 638.46
_space_group_IT_number 2
_space_group_name_Hall '-P 1'
_space_group_name_H-M_alt 'P -1'
_symmetry_cell_setting triclinic
_symmetry_space_group_name_H-M 'P -1'
_atom_sites_solution_hydrogens geom
_atom_sites_solution_primary direct
_atom_sites_solution_secondary difmap
_cell_angle_alpha 88.65(2)
_cell_angle_beta 66.12(2)
_cell_angle_gamma 89.89(2)
_cell_formula_units_Z 1
_cell_length_a 8.987(4)
_cell_length_b 9.061(3)
_cell_length_c 10.706(2)
_cell_measurement_reflns_used 300
_cell_measurement_temperature 293(2)
_cell_measurement_theta_max 16.14
_cell_measurement_theta_min 3.01
_cell_volume 796.9(5)
_computing_cell_refinement 'Bruker SMART'
_computing_data_collection 'Bruker SMART'
_computing_data_reduction 'Bruker SAINT'
_computing_molecular_graphics 'Bruker SHELXTL'
_computing_publication_material 'Bruker SHELXTL'
_computing_structure_refinement 'Bruker SHELXTL'
_computing_structure_solution 'Bruker SHELXTL'
_diffrn_ambient_temperature 293(2)
_diffrn_measured_fraction_theta_full 0.979
_diffrn_measured_fraction_theta_max 0.979
_diffrn_measurement_device_type 'CCD area detector'
_diffrn_measurement_method 'phi and omega scans'
_diffrn_radiation_monochromator graphite
_diffrn_radiation_source 'fine-focus sealed tube'
_diffrn_radiation_type MoK\a
_diffrn_radiation_wavelength 0.71073
_diffrn_reflns_av_R_equivalents 0.0697
_diffrn_reflns_av_sigmaI/netI 0.1717
_diffrn_reflns_limit_h_max 10
_diffrn_reflns_limit_h_min -9
_diffrn_reflns_limit_k_max 10
_diffrn_reflns_limit_k_min -10
_diffrn_reflns_limit_l_max 12
_diffrn_reflns_limit_l_min -10
_diffrn_reflns_number 3982
_diffrn_reflns_theta_full 25.00
_diffrn_reflns_theta_max 25.00
_diffrn_reflns_theta_min 2.08
_exptl_absorpt_coefficient_mu 0.620
_exptl_absorpt_correction_T_max 0.8809
_exptl_absorpt_correction_T_min 0.8263
_exptl_absorpt_correction_type multi-scan
_exptl_absorpt_process_details SADABS
_exptl_crystal_colour yellow
_exptl_crystal_density_diffrn 1.330
_exptl_crystal_density_method 'not measured'
_exptl_crystal_description block
_exptl_crystal_F_000 331
_exptl_crystal_size_max 0.32
_exptl_crystal_size_mid 0.28
_exptl_crystal_size_min 0.21
_refine_diff_density_max 1.017
_refine_diff_density_min -0.503
_refine_diff_density_rms 0.100
_refine_ls_extinction_coef 0.020(3)
_refine_ls_extinction_expression Fc^*^=kFc[1+0.001xFc^2^\l^3^/sin(2\q)]^-1/4^
_refine_ls_extinction_method SHELXL
_refine_ls_goodness_of_fit_ref 1.065
_refine_ls_hydrogen_treatment mixed
_refine_ls_matrix_type full
_refine_ls_number_parameters 194
_refine_ls_number_reflns 2745
_refine_ls_number_restraints 5
_refine_ls_restrained_S_all 1.066
_refine_ls_R_factor_all 0.2062
_refine_ls_R_factor_gt 0.1033
_refine_ls_shift/su_max 0.000
_refine_ls_shift/su_mean 0.000
_refine_ls_structure_factor_coef Fsqd
_refine_ls_weighting_details 'calc w=1/[\s^2^(Fo^2^)+(0.0050P)^2^+3.8000P] where P=(Fo^2^+2Fc^2^)/3'
_refine_ls_weighting_scheme calc
_refine_ls_wR_factor_gt 0.1983
_refine_ls_wR_factor_ref 0.2218
_reflns_number_gt 1128
_reflns_number_total 2745
_reflns_threshold_expression >2sigma(I)
_cod_data_source_file suppl_j_ncrs-2023-0326_suppl_001.cif
_cod_data_source_block a
_cod_original_sg_symbol_H-M 'P-1   '
_cod_database_code 8107667

loop_
_symmetry_equiv_pos_as_xyz
'x, y, z'
'-x, -y, -z'

loop_
_atom_site_label
_atom_site_type_symbol
_atom_site_fract_x
_atom_site_fract_y
_atom_site_fract_z
_atom_site_U_iso_or_equiv
_atom_site_adp_type
_atom_site_occupancy
_atom_site_symmetry_multiplicity
_atom_site_calc_flag
_atom_site_refinement_flags
_atom_site_disorder_assembly
_atom_site_disorder_group
Cl1 Cl 0.5990(4) 0.5964(5) 0.2963(4) 0.1405(18) Uani 1 1 d . . .
Mn1 Mn 0.0000 0.5000 0.5000 0.0519(7) Uani 1 2 d SD . .
O1W O 0.2480(8) 0.5021(8) 0.4997(7) 0.072(2) Uani 1 1 d D . .
H1WA H 0.233(3) 0.508(11) 0.579(2) 0.108 Uiso 1 1 d D . .
H1WB H 0.302(4) 0.554(9) 0.436(6) 0.108 Uiso 1 1 d D . .
N1 N 0.0357(9) 0.2699(8) 0.4355(7) 0.052(2) Uani 1 1 d . . .
N2 N 0.1690(9) 0.0689(8) 0.3426(7) 0.0514(19) Uani 1 1 d . . .
N3 N 0.1052(9) 0.5628(7) 0.2770(8) 0.054(2) Uani 1 1 d . . .
N4 N 0.1195(10) 0.6317(7) 0.0727(8) 0.055(2) Uani 1 1 d . . .
C1 C 0.1675(12) 0.1909(10) 0.4113(9) 0.056(2) Uani 1 1 d . . .
H1A H 0.2495 0.2168 0.4388 0.068 Uiso 1 1 calc R . .
C2 C -0.0469(11) 0.1936(11) 0.3756(9) 0.056(2) Uani 1 1 d . . .
H2A H -0.1462 0.2229 0.3756 0.067 Uiso 1 1 calc R . .
C3 C 0.0296(12) 0.0743(11) 0.3181(9) 0.062(3) Uani 1 1 d . . .
H3A H -0.0033 0.0065 0.2703 0.075 Uiso 1 1 calc R . .
C4 C 0.2950(11) -0.0380(10) 0.2913(10) 0.064(3) Uani 1 1 d . . .
H4A H 0.2462 -0.1358 0.3071 0.077 Uiso 1 1 calc R . .
H4B H 0.3635 -0.0327 0.3416 0.077 Uiso 1 1 calc R . .
C5 C 0.3997(10) -0.0160(9) 0.1401(8) 0.045(2) Uani 1 1 d . . .
C6 C 0.4213(11) 0.1170(10) 0.0728(9) 0.056(2) Uani 1 1 d . . .
H6 H 0.3684 0.1991 0.1213 0.067 Uiso 1 1 calc R . .
C7 C 0.4807(10) -0.1346(9) 0.0653(9) 0.051(2) Uani 1 1 d . . .
H7 H 0.4697 -0.2271 0.1077 0.062 Uiso 1 1 calc R . .
C8 C 0.0332(12) 0.6342(10) 0.2089(11) 0.061(3) Uani 1 1 d . . .
H8A H -0.0664 0.6812 0.2502 0.073 Uiso 1 1 calc R . .
C9 C 0.2460(11) 0.5129(10) 0.1765(10) 0.058(3) Uani 1 1 d . . .
H9A H 0.3242 0.4574 0.1921 0.070 Uiso 1 1 calc R . .
C10 C 0.2552(12) 0.5545(10) 0.0550(10) 0.061(3) Uani 1 1 d . . .
H10A H 0.3399 0.5344 -0.0283 0.073 Uiso 1 1 calc R . .
C11 C 0.0747(14) 0.6927(10) -0.0331(10) 0.072(3) Uani 1 1 d . . .
H11A H -0.0184 0.6385 -0.0330 0.087 Uiso 1 1 calc R . .
H11B H 0.1642 0.6803 -0.1213 0.087 Uiso 1 1 calc R . .
C12 C 0.0335(13) 0.8529(10) -0.0143(10) 0.057(3) Uani 1 1 d . . .
C13 C -0.1243(13) 0.8991(12) 0.0606(10) 0.067(3) Uani 1 1 d . . .
H13 H -0.2070 0.8296 0.1013 0.081 Uiso 1 1 calc R . .
C14 C 0.1587(13) 0.9535(11) -0.0748(10) 0.066(3) Uani 1 1 d . . .
H14 H 0.2645 0.9218 -0.1243 0.080 Uiso 1 1 calc R . .

loop_
_atom_site_aniso_label
_atom_site_aniso_U_11
_atom_site_aniso_U_22
_atom_site_aniso_U_33
_atom_site_aniso_U_23
_atom_site_aniso_U_13
_atom_site_aniso_U_12
Cl1 0.083(2) 0.242(5) 0.099(3) 0.050(3) -0.042(2) -0.024(3)
Mn1 0.0538(14) 0.0514(13) 0.0481(13) 0.0021(10) -0.0182(10) 0.0061(10)
O1W 0.072(5) 0.078(5) 0.067(5) 0.006(4) -0.028(4) -0.002(4)
N1 0.052(5) 0.050(5) 0.057(5) -0.006(4) -0.024(4) 0.011(4)
N2 0.050(5) 0.055(5) 0.050(5) 0.003(4) -0.020(4) 0.008(4)
N3 0.056(5) 0.043(4) 0.059(5) 0.001(4) -0.021(4) 0.009(4)
N4 0.074(6) 0.043(5) 0.058(5) 0.001(4) -0.037(5) 0.001(4)
C1 0.062(7) 0.051(6) 0.057(6) -0.001(5) -0.027(5) -0.005(5)
C2 0.042(5) 0.064(6) 0.063(6) 0.002(5) -0.022(5) 0.008(5)
C3 0.068(7) 0.059(6) 0.059(7) 0.000(5) -0.025(6) 0.003(5)
C4 0.059(6) 0.054(6) 0.073(7) 0.010(5) -0.021(6) 0.010(5)
C5 0.048(5) 0.045(5) 0.042(5) 0.000(4) -0.017(4) 0.000(4)
C6 0.062(6) 0.050(6) 0.054(6) -0.011(5) -0.021(5) 0.012(5)
C7 0.057(6) 0.035(5) 0.062(6) 0.004(4) -0.024(5) -0.001(4)
C8 0.062(6) 0.049(6) 0.073(8) 0.005(5) -0.031(6) 0.014(5)
C9 0.051(6) 0.058(6) 0.064(7) 0.004(5) -0.022(5) 0.011(5)
C10 0.060(7) 0.060(6) 0.057(7) -0.003(5) -0.019(5) 0.007(5)
C11 0.097(8) 0.058(7) 0.079(8) 0.008(6) -0.055(7) 0.001(6)
C12 0.083(8) 0.044(6) 0.057(6) 0.013(5) -0.043(6) -0.013(6)
C13 0.064(7) 0.066(7) 0.078(8) 0.018(6) -0.038(6) -0.005(6)
C14 0.066(7) 0.064(7) 0.068(7) 0.018(6) -0.027(6) 0.003(6)

loop_
_atom_type_symbol
_atom_type_description
_atom_type_scat_dispersion_real
_atom_type_scat_dispersion_imag
_atom_type_scat_source
C C 0.0033 0.0016 'International Tables Vol C Tables 4.2.6.8 and 6.1.1.4'
H H 0.0000 0.0000 'International Tables Vol C Tables 4.2.6.8 and 6.1.1.4'
Cl Cl 0.1484 0.1585 'International Tables Vol C Tables 4.2.6.8 and 6.1.1.4'
Mn Mn 0.3368 0.7283 'International Tables Vol C Tables 4.2.6.8 and 6.1.1.4'
N N 0.0061 0.0033 'International Tables Vol C Tables 4.2.6.8 and 6.1.1.4'
O O 0.0106 0.0060 'International Tables Vol C Tables 4.2.6.8 and 6.1.1.4'

loop_
_geom_angle_atom_site_label_1
_geom_angle_atom_site_label_2
_geom_angle_atom_site_label_3
_geom_angle
_geom_angle_site_symmetry_1
_geom_angle_site_symmetry_3
N1 Mn1 N1 180.000(1) 2_566 .
N1 Mn1 O1W 89.5(3) 2_566 2_566
N1 Mn1 O1W 90.5(3) . 2_566
N1 Mn1 O1W 90.5(3) 2_566 .
N1 Mn1 O1W 89.5(3) . .
O1W Mn1 O1W 180.0 2_566 .
N1 Mn1 N3 93.5(3) 2_566 .
N1 Mn1 N3 86.5(3) . .
O1W Mn1 N3 89.7(3) 2_566 .
O1W Mn1 N3 90.3(3) . .
N1 Mn1 N3 86.5(3) 2_566 2_566
N1 Mn1 N3 93.5(3) . 2_566
O1W Mn1 N3 90.3(3) 2_566 2_566
O1W Mn1 N3 89.7(3) . 2_566
N3 Mn1 N3 180.000(1) . 2_566
Mn1 O1W H1WA 105(2) . .
Mn1 O1W H1WB 106(2) . .
H1WA O1W H1WB 129(6) . .
C1 N1 C2 104.0(8) . .
C1 N1 Mn1 126.1(6) . .
C2 N1 Mn1 127.5(6) . .
C1 N2 C3 105.7(8) . .
C1 N2 C4 128.1(8) . .
C3 N2 C4 125.9(8) . .
C8 N3 C9 103.6(8) . .
C8 N3 Mn1 127.6(7) . .
C9 N3 Mn1 127.8(6) . .
C8 N4 C10 105.4(7) . .
C8 N4 C11 127.7(9) . .
C10 N4 C11 126.8(9) . .
N1 C1 N2 112.0(8) . .
N1 C1 H1A 124.0 . .
N2 C1 H1A 124.0 . .
C3 C2 N1 112.0(9) . .
C3 C2 H2A 124.0 . .
N1 C2 H2A 124.0 . .
C2 C3 N2 106.3(9) . .
C2 C3 H3A 126.9 . .
N2 C3 H3A 126.9 . .
N2 C4 C5 112.9(7) . .
N2 C4 H4A 109.0 . .
C5 C4 H4A 109.0 . .
N2 C4 H4B 109.0 . .
C5 C4 H4B 109.0 . .
H4A C4 H4B 107.8 . .
C6 C5 C7 117.2(8) . .
C6 C5 C4 123.5(8) . .
C7 C5 C4 119.3(8) . .
C5 C6 C7 122.4(8) . 2_655
C5 C6 H6 118.8 . .
C7 C6 H6 118.8 2_655 .
C5 C7 C6 120.4(8) . 2_655
C5 C7 H7 119.8 . .
C6 C7 H7 119.8 2_655 .
N3 C8 N4 112.5(8) . .
N3 C8 H8A 123.7 . .
N4 C8 H8A 123.7 . .
C10 C9 N3 110.6(8) . .
C10 C9 H9A 124.7 . .
N3 C9 H9A 124.7 . .
C9 C10 N4 107.8(8) . .
C9 C10 H10A 126.1 . .
N4 C10 H10A 126.1 . .
N4 C11 C12 112.4(8) . .
N4 C11 H11A 109.1 . .
C12 C11 H11A 109.1 . .
N4 C11 H11B 109.1 . .
C12 C11 H11B 109.1 . .
H11A C11 H11B 107.9 . .
C14 C12 C13 121.1(9) . .
C14 C12 C11 117.4(10) . .
C13 C12 C11 121.5(9) . .
C14 C13 C12 120.2(9) 2_575 .
C14 C13 H13 119.9 2_575 .
C12 C13 H13 119.9 . .
C13 C14 C12 118.7(9) 2_575 .
C13 C14 H14 120.7 2_575 .
C12 C14 H14 120.7 . .

loop_
_geom_bond_atom_site_label_1
_geom_bond_atom_site_label_2
_geom_bond_distance
_geom_bond_site_symmetry_2
Mn1 N1 2.194(7) 2_566
Mn1 N1 2.194(7) .
Mn1 O1W 2.228(7) 2_566
Mn1 O1W 2.228(7) .
Mn1 N3 2.242(7) .
Mn1 N3 2.242(7) 2_566
O1W H1WA 0.81(2) .
O1W H1WB 0.80(2) .
N1 C1 1.319(10) .
N1 C2 1.360(11) .
N2 C1 1.339(10) .
N2 C3 1.381(11) .
N2 C4 1.428(10) .
N3 C8 1.314(10) .
N3 C9 1.372(10) .
N4 C8 1.347(11) .
N4 C10 1.352(11) .
N4 C11 1.446(10) .
C1 H1A 0.9300 .
C2 C3 1.306(11) .
C2 H2A 0.9300 .
C3 H3A 0.9300 .
C4 C5 1.516(11) .
C4 H4A 0.9700 .
C4 H4B 0.9700 .
C5 C6 1.362(11) .
C5 C7 1.375(11) .
C6 C7 1.387(11) 2_655
C6 H6 0.9300 .
C7 C6 1.387(11) 2_655
C7 H7 0.9300 .
C8 H8A 0.9300 .
C9 C10 1.316(12) .
C9 H9A 0.9300 .
C10 H10A 0.9300 .
C11 C12 1.495(12) .
C11 H11A 0.9700 .
C11 H11B 0.9700 .
C12 C14 1.380(12) .
C12 C13 1.386(13) .
C13 C14 1.369(12) 2_575
C13 H13 0.9300 .
C14 C13 1.369(12) 2_575
C14 H14 0.9300 .
